data_4027725
loop_
_publ_author_name
'Deepali Waghray'
'Jing Zhang'
'Jeroen Jacobs'
'Wienand Nulens'
'Nikola Basari\'c'
'Luc Van Meervelt'
'Wim Dehaen'

_publ_contact_author_name
;
;
_publ_section_title
;
 Synthesis and Structural Elucidation of Diversely Functionalized
 5,10-Diaza[5]Helicenes
;
_journal_name_full 'Journal of Organic Chemistry'
_journal_page_first 10176
_journal_page_last 10183
_journal_paper_doi 10.1021/jo301814m
_journal_volume 77
_journal_year 2012
_chemical_formula_moiety 'C22 H16 N2 O2'
_chemical_formula_sum 'C22 H16 N2 O2'
_chemical_formula_weight 340.37
_chemical_name_systematic
;
 ? 
;
_space_group_crystal_system triclinic
_space_group_IT_number 2
_space_group_name_Hall '-P 1'
_space_group_name_H-M_alt 'P -1'
_symmetry_space_group_name_Hall '-P 1'
_symmetry_space_group_name_H-M 'P -1'
_atom_sites_solution_hydrogens geom
_atom_sites_solution_primary direct
_atom_sites_solution_secondary difmap
_audit_creation_date 2012-02-07
_audit_creation_method
;
  Olex2 1.1
  (compiled 2011.11.01 svn.r2039, GUI svn.r3906)
;
_cell_angle_alpha 100.64(3)
_cell_angle_beta 107.39(3)
_cell_angle_gamma 96.14(3)
_cell_formula_units_Z 2
_cell_length_a 7.965(3)
_cell_length_b 8.718(3)
_cell_length_c 12.816(5)
_cell_measurement_reflns_used 2907
_cell_measurement_temperature 293(2)
_cell_measurement_theta_max 26.3084
_cell_measurement_theta_min 3.2539
_cell_volume 822.1(6)
_computing_cell_refinement
;
CrysAlisPro, Agilent Technologies,
Version 1.171.35.19 (release 27-10-2011 CrysAlis171 .NET)
(compiled Oct 27 2011,15:02:11)
;
_computing_data_collection
;
CrysAlisPro, Agilent Technologies,
Version 1.171.35.19 (release 27-10-2011 CrysAlis171 .NET)
(compiled Oct 27 2011,15:02:11)
;
_computing_data_reduction
;
CrysAlisPro, Agilent Technologies,
Version 1.171.35.19 (release 27-10-2011 CrysAlis171 .NET)
(compiled Oct 27 2011,15:02:11)
;
_computing_molecular_graphics
;
O. V. Dolomanov, L. J. Bourhis, R. J. Gildea, J. A. K. Howard and H. Puschmann,
OLEX2: a complete structure solution, refinement and analysis program.
J. Appl. Cryst. (2009). 42, 339-341.
;
_computing_publication_material
;
O. V. Dolomanov, L. J. Bourhis, R. J. Gildea, J. A. K. Howard and H. Puschmann,
OLEX2: a complete structure solution, refinement and analysis program.
J. Appl. Cryst. (2009). 42, 339-341.
;
_computing_structure_refinement
;
XL, G.M. Sheldrick, Acta Cryst.
(2008). A64, 112-122
;
_computing_structure_solution 'SHELXS-97 (Sheldrick, 1990)'
_diffrn_ambient_temperature 293(2)
_diffrn_detector_area_resol_mean 15.9631
_diffrn_measured_fraction_theta_full 0.984
_diffrn_measured_fraction_theta_max 0.984
_diffrn_measurement_details
;
  1 omega   22.00   51.00   1.0000   40.0000
omega____ theta____ kappa____ phi______ frames
    -      -17.1513   57.0000   60.0000 29

  2 omega  -20.00   24.00   1.0000   40.0000
omega____ theta____ kappa____ phi______ frames
    -      -17.1513  -99.0000 -180.0000 44

  3 omega  -86.00   -1.00   1.0000   40.0000
omega____ theta____ kappa____ phi______ frames
    -      -17.1513  -57.0000  -90.0000 85

  4 omega  -37.00   39.00   1.0000   40.0000
omega____ theta____ kappa____ phi______ frames
    -      -17.1513   38.0000   60.0000 76

  5 omega  -47.00   34.00   1.0000   40.0000
omega____ theta____ kappa____ phi______ frames
    -      -17.1513   77.0000  150.0000 81
;
_diffrn_measurement_device_type 'SuperNova, Single source at offset), Eos'
_diffrn_measurement_method '\w scans'
_diffrn_orient_matrix_UB_11 -0.0533278000
_diffrn_orient_matrix_UB_12 0.0582861000
_diffrn_orient_matrix_UB_13 -0.0132660000
_diffrn_orient_matrix_UB_21 0.0605496000
_diffrn_orient_matrix_UB_22 0.0321110000
_diffrn_orient_matrix_UB_23 -0.0244747000
_diffrn_orient_matrix_UB_31 -0.0498332000
_diffrn_orient_matrix_UB_32 -0.0512822000
_diffrn_orient_matrix_UB_33 -0.0526489000
_diffrn_radiation_monochromator mirror
_diffrn_radiation_type 'Mo K\a'
_diffrn_radiation_wavelength 0.7107
_diffrn_reflns_av_R_equivalents 0.0131
_diffrn_reflns_av_unetI/netI 0.0247
_diffrn_reflns_limit_h_max 9
_diffrn_reflns_limit_h_min -7
_diffrn_reflns_limit_k_max 10
_diffrn_reflns_limit_k_min -10
_diffrn_reflns_limit_l_max 14
_diffrn_reflns_limit_l_min -15
_diffrn_reflns_number 5069
_diffrn_reflns_theta_full 26.39
_diffrn_reflns_theta_max 26.39
_diffrn_reflns_theta_min 3.26
_diffrn_source 'SuperNova (Mo) x-ray Source'
_exptl_absorpt_coefficient_mu 0.089
_exptl_absorpt_correction_T_max 0.991
_exptl_absorpt_correction_T_min 0.979
_exptl_absorpt_correction_type gaussian
_exptl_absorpt_process_details
;
CrysAlisPro, Agilent Technologies,
Version 1.171.35.19 (release 27-10-2011 CrysAlis171 .NET)
(compiled Oct 27 2011,15:02:11)
numerical absorption correction based on gaussian integration over
            a multifaceted crystal model
;
_exptl_crystal_density_diffrn 1.375
_exptl_crystal_F_000 356
_exptl_crystal_size_max 0.5136
_exptl_crystal_size_mid 0.1932
_exptl_crystal_size_min 0.1117
_refine_diff_density_max 0.160
_refine_diff_density_min -0.176
_refine_diff_density_rms 0.040
_refine_ls_extinction_method none
_refine_ls_goodness_of_fit_ref 1.047
_refine_ls_hydrogen_treatment mixed
_refine_ls_matrix_type full
_refine_ls_number_parameters 299
_refine_ls_number_reflns 3300
_refine_ls_number_restraints 0
_refine_ls_restrained_S_all 1.047
_refine_ls_R_factor_all 0.0492
_refine_ls_R_factor_gt 0.0408
_refine_ls_shift/su_max 0.000
_refine_ls_shift/su_mean 0.000
_refine_ls_structure_factor_coef Fsqd
_refine_ls_weighting_details 'calc w=1/[\s^2^(Fo^2^)+(0.0568P)^2^+0.1687P] where P=(Fo^2^+2Fc^2^)/3'
_refine_ls_weighting_scheme calc
_refine_ls_wR_factor_gt 0.1098
_refine_ls_wR_factor_ref 0.1163
_reflns_number_gt 2768
_reflns_number_total 3300
_reflns_threshold_expression >2sigma(I)
_cod_data_source_file jo301814m_si_002.cif
_cod_data_source_block wdh1000
_cod_original_cell_volume 822.0(5)
_cod_database_code 4027725
_chemical_oxdiff_formula 'C11 H10 S O2'
_reflns_odcompleteness_completeness 98.81
_reflns_odcompleteness_iscentric 1
_reflns_odcompleteness_theta 26.32

loop_
_space_group_symop_id
_space_group_symop_operation_xyz
1 'x, y, z'
2 '-x, -y, -z'

loop_
_atom_site_label
_atom_site_type_symbol
_atom_site_fract_x
_atom_site_fract_y
_atom_site_fract_z
_atom_site_U_iso_or_equiv
_atom_site_adp_type
_atom_site_occupancy
_atom_site_symmetry_multiplicity
_atom_site_calc_flag
C1 C 0.3659(2) 0.09727(18) 0.08231(13) 0.0411(4) Uani 1 1 d
C2 C 0.4963(2) 0.12440(18) 0.18361(13) 0.0406(4) Uani 1 1 d
C3 C 0.51352(18) 0.26288(15) 0.26633(11) 0.0330(3) Uani 1 1 d
C4 C 0.39424(18) 0.36983(15) 0.24752(11) 0.0312(3) Uani 1 1 d
C5 C 0.23285(18) 0.31845(16) 0.15221(11) 0.0325(3) Uani 1 1 d
C6 C 0.23196(19) 0.19255(16) 0.06639(12) 0.0360(3) Uani 1 1 d
C7 C 0.0858(2) 0.16166(17) -0.03858(12) 0.0399(3) Uani 1 1 d
C8 C 0.06578(19) 0.37701(16) 0.14154(11) 0.0332(3) Uani 1 1 d
C9 C -0.07239(19) 0.32616(17) 0.03697(12) 0.0370(3) Uani 1 1 d
C10 C -0.2385(2) 0.3738(2) 0.02418(14) 0.0456(4) Uani 1 1 d
C11 C -0.2708(2) 0.4645(2) 0.11261(14) 0.0495(4) Uani 1 1 d
C12 C -0.1386(2) 0.5081(2) 0.21804(14) 0.0449(4) Uani 1 1 d
C13 C 0.0254(2) 0.46454(18) 0.23255(13) 0.0384(3) Uani 1 1 d
C14 C 0.45350(18) 0.52885(15) 0.31933(11) 0.0308(3) Uani 1 1 d
C15 C 0.60260(18) 0.55309(16) 0.41747(11) 0.0323(3) Uani 1 1 d
C16 C 0.65701(18) 0.30282(16) 0.37275(12) 0.0338(3) Uani 1 1 d
C17 C 0.3870(2) 0.66374(17) 0.28954(13) 0.0368(3) Uani 1 1 d
C18 C 0.4606(2) 0.81252(18) 0.35625(14) 0.0446(4) Uani 1 1 d
C19 C 0.5980(2) 0.83277(18) 0.45805(15) 0.0459(4) Uani 1 1 d
C20 C 0.6670(2) 0.70525(18) 0.48830(13) 0.0398(3) Uani 1 1 d
C21 C -0.0229(3) 0.0267(3) -0.23077(15) 0.0621(5) Uani 1 1 d
C22 C 0.8917(2) 0.2206(2) 0.49909(15) 0.0493(4) Uani 1 1 d
N1 N -0.05451(17) 0.22575(15) -0.05554(10) 0.0409(3) Uani 1 1 d
N2 N 0.69690(15) 0.43449(13) 0.44661(10) 0.0344(3) Uani 1 1 d
O1 O 0.11063(16) 0.05699(14) -0.12237(9) 0.0543(3) Uani 1 1 d
O2 O 0.75184(14) 0.18568(12) 0.39254(9) 0.0439(3) Uani 1 1 d
H17 H 0.291(2) 0.6517(17) 0.2197(13) 0.038(4) Uiso 1 1 d
H20 H 0.766(2) 0.7160(19) 0.5567(14) 0.044(4) Uiso 1 1 d
H2 H 0.582(2) 0.053(2) 0.1989(14) 0.053(5) Uiso 1 1 d
H1 H 0.355(2) 0.011(2) 0.0231(15) 0.050(5) Uiso 1 1 d
H13 H 0.114(2) 0.4938(18) 0.3075(14) 0.042(4) Uiso 1 1 d
H10 H -0.332(2) 0.3324(19) -0.0507(15) 0.051(5) Uiso 1 1 d
H12 H -0.165(2) 0.565(2) 0.2822(15) 0.052(5) Uiso 1 1 d
H18 H 0.416(2) 0.906(2) 0.3321(15) 0.057(5) Uiso 1 1 d
H19 H 0.648(2) 0.937(2) 0.5073(15) 0.058(5) Uiso 1 1 d
H11 H -0.386(3) 0.497(2) 0.1032(15) 0.057(5) Uiso 1 1 d
H22A H 0.950(3) 0.131(2) 0.4953(15) 0.062(5) Uiso 1 1 d
H22B H 0.839(3) 0.235(2) 0.5635(17) 0.063(5) Uiso 1 1 d
H22C H 0.975(3) 0.316(2) 0.5077(16) 0.062(5) Uiso 1 1 d
H21A H -0.143(4) -0.015(3) -0.230(2) 0.093(8) Uiso 1 1 d
H21B H 0.022(3) -0.040(3) -0.278(2) 0.095(8) Uiso 1 1 d
H21C H -0.038(3) 0.124(3) -0.257(2) 0.094(8) Uiso 1 1 d

loop_
_atom_site_aniso_label
_atom_site_aniso_U_11
_atom_site_aniso_U_22
_atom_site_aniso_U_33
_atom_site_aniso_U_23
_atom_site_aniso_U_13
_atom_site_aniso_U_12
C1 0.0451(8) 0.0367(8) 0.0376(8) -0.0027(6) 0.0138(7) 0.0087(6)
C2 0.0408(8) 0.0366(8) 0.0425(8) 0.0032(6) 0.0124(7) 0.0117(6)
C3 0.0342(7) 0.0316(7) 0.0335(7) 0.0059(6) 0.0122(6) 0.0059(5)
C4 0.0337(7) 0.0326(7) 0.0292(7) 0.0073(5) 0.0129(6) 0.0057(5)
C5 0.0359(7) 0.0316(7) 0.0304(7) 0.0074(5) 0.0116(6) 0.0051(5)
C6 0.0378(8) 0.0359(7) 0.0326(7) 0.0048(6) 0.0112(6) 0.0049(6)
C7 0.0448(8) 0.0391(8) 0.0320(8) 0.0018(6) 0.0116(6) 0.0041(6)
C8 0.0347(7) 0.0344(7) 0.0322(7) 0.0097(6) 0.0120(6) 0.0059(6)
C9 0.0383(8) 0.0396(7) 0.0336(7) 0.0112(6) 0.0115(6) 0.0052(6)
C10 0.0366(8) 0.0604(10) 0.0389(8) 0.0149(7) 0.0087(7) 0.0089(7)
C11 0.0378(8) 0.0683(11) 0.0496(10) 0.0200(8) 0.0179(7) 0.0179(8)
C12 0.0420(8) 0.0557(9) 0.0425(9) 0.0108(7) 0.0207(7) 0.0131(7)
C13 0.0387(8) 0.0425(8) 0.0351(8) 0.0094(6) 0.0133(6) 0.0068(6)
C14 0.0314(7) 0.0319(7) 0.0312(7) 0.0057(5) 0.0144(6) 0.0052(5)
C15 0.0306(7) 0.0347(7) 0.0342(7) 0.0065(6) 0.0151(6) 0.0058(5)
C16 0.0323(7) 0.0348(7) 0.0370(7) 0.0089(6) 0.0137(6) 0.0093(6)
C17 0.0390(8) 0.0366(7) 0.0376(8) 0.0100(6) 0.0148(7) 0.0092(6)
C18 0.0498(9) 0.0322(8) 0.0546(10) 0.0090(7) 0.0207(8) 0.0105(7)
C19 0.0441(9) 0.0332(8) 0.0550(10) -0.0024(7) 0.0172(8) 0.0026(6)
C20 0.0332(7) 0.0408(8) 0.0400(8) -0.0010(6) 0.0112(6) 0.0035(6)
C21 0.0692(14) 0.0726(14) 0.0320(9) -0.0034(9) 0.0073(9) 0.0133(11)
C22 0.0404(9) 0.0516(10) 0.0507(10) 0.0095(8) 0.0056(8) 0.0175(8)
N1 0.0412(7) 0.0460(7) 0.0315(6) 0.0065(5) 0.0080(5) 0.0053(6)
N2 0.0315(6) 0.0372(6) 0.0341(6) 0.0061(5) 0.0109(5) 0.0079(5)
O1 0.0581(7) 0.0606(7) 0.0331(6) -0.0066(5) 0.0070(5) 0.0160(6)
O2 0.0426(6) 0.0412(6) 0.0437(6) 0.0065(5) 0.0066(5) 0.0166(5)

loop_
_atom_type_symbol
_atom_type_description
_atom_type_scat_dispersion_real
_atom_type_scat_dispersion_imag
_atom_type_scat_source
C C 0.0033 0.0016 'International Tables Vol C Tables 4.2.6.8 and 6.1.1.4'
H H 0.0000 0.0000 'International Tables Vol C Tables 4.2.6.8 and 6.1.1.4'
N N 0.0061 0.0033 'International Tables Vol C Tables 4.2.6.8 and 6.1.1.4'
O O 0.0106 0.0060 'International Tables Vol C Tables 4.2.6.8 and 6.1.1.4'

loop_
_exptl_crystal_face_index_h
_exptl_crystal_face_index_k
_exptl_crystal_face_index_l
_exptl_crystal_face_perp_dist
_exptl_oxdiff_crystal_face_indexfrac_h
_exptl_oxdiff_crystal_face_indexfrac_k
_exptl_oxdiff_crystal_face_indexfrac_l
_exptl_oxdiff_crystal_face_x
_exptl_oxdiff_crystal_face_y
_exptl_oxdiff_crystal_face_z
-2 11 -9 0.1065 -2.0026 11.0006 -9.0061 0.8675 0.4524 0.0098
2 -11 9 0.0656 2.0026 -11.0006 9.0061 -0.8675 -0.4524 -0.0098
2 0 15 0.1959 1.9988 0.0012 14.9984 -0.3055 -0.2460 -0.8893
2 5 12 0.2312 1.9975 5.0016 11.9957 0.0259 -0.0120 -0.9876
-2 -5 -11 0.2773 -1.9976 -5.0015 -10.9958 -0.0391 -0.0124 0.9350
2 6 11 0.2417 1.9973 6.0016 10.9952 0.0974 0.0446 -0.9862
-2 -5 -12 0.2641 -1.9975 -5.0016 -11.9957 -0.0259 0.0120 0.9876
-1 11 -11 0.0776 -1.0024 11.0004 -11.0056 0.8406 0.5619 0.0653
-8 -3 15 0.0136 -8.0011 -2.9992 14.9980 0.0529 -0.9478 -0.2371
2 8 8 0.2375 1.9970 8.0016 7.9944 0.2538 0.1822 -0.9308
-2 8 -14 0.0889 -2.0013 7.9998 -14.0036 0.7588 0.4784 0.4268
9 4 -14 0.0691 9.0008 3.9995 -13.9985 -0.0612 1.0160 0.0834
-10 -3 8 0.0986 -10.0006 -2.9998 7.9984 0.2524 -0.8976 0.2311
1 -11 11 0.0903 1.0024 -11.0004 11.0056 -0.8406 -0.5619 -0.0653
10 1 -12 0.0694 10.0016 0.9993 -11.9966 -0.3160 0.9313 0.0820

loop_
_geom_angle_atom_site_label_1
_geom_angle_atom_site_label_2
_geom_angle_atom_site_label_3
_geom_angle
C2 C1 C6 119.84(14)
C2 C1 H1 122.3(10)
C6 C1 H1 117.6(10)
C1 C2 C3 119.53(14)
C1 C2 H2 121.0(10)
C3 C2 H2 119.4(10)
C2 C3 C16 121.80(13)
C4 C3 C2 121.28(13)
C4 C3 C16 116.90(12)
C3 C4 C5 117.43(12)
C3 C4 C14 116.62(13)
C5 C4 C14 125.63(13)
C4 C5 C8 125.61(12)
C6 C5 C4 117.38(13)
C6 C5 C8 116.80(13)
C1 C6 C7 121.27(13)
C5 C6 C1 121.34(14)
C5 C6 C7 117.38(13)
N1 C7 C6 125.70(13)
N1 C7 O1 120.92(14)
O1 C7 C6 113.38(13)
C9 C8 C5 117.72(12)
C13 C8 C5 123.88(13)
C13 C8 C9 117.89(13)
C10 C9 C8 119.76(14)
N1 C9 C8 123.21(13)
N1 C9 C10 117.01(14)
C9 C10 H10 116.4(10)
C11 C10 C9 120.78(15)
C11 C10 H10 122.7(10)
C10 C11 C12 119.98(15)
C10 C11 H11 120.3(11)
C12 C11 H11 119.7(11)
C11 C12 H12 119.9(10)
C13 C12 C11 120.40(15)
C13 C12 H12 119.7(10)
C8 C13 H13 120.2(9)
C12 C13 C8 120.98(15)
C12 C13 H13 118.9(9)
C15 C14 C4 117.91(12)
C17 C14 C4 123.92(13)
C17 C14 C15 117.60(13)
C20 C15 C14 120.00(13)
N2 C15 C14 123.16(12)
N2 C15 C20 116.77(13)
N2 C16 C3 126.15(13)
N2 C16 O2 119.79(13)
O2 C16 C3 114.05(12)
C14 C17 H17 119.5(9)
C18 C17 C14 120.97(15)
C18 C17 H17 119.5(9)
C17 C18 C19 120.54(15)
C17 C18 H18 119.6(11)
C19 C18 H18 119.8(11)
C18 C19 H19 121.2(11)
C20 C19 C18 119.81(14)
C20 C19 H19 119.0(11)
C15 C20 H20 117.5(9)
C19 C20 C15 120.64(15)
C19 C20 H20 121.8(9)
O1 C21 H21A 112.5(14)
O1 C21 H21B 104.4(15)
O1 C21 H21C 111.0(15)
H21A C21 H21B 116(2)
H21A C21 H21C 104(2)
H21B C21 H21C 109(2)
O2 C22 H22A 103.4(11)
O2 C22 H22B 110.5(11)
O2 C22 H22C 110.8(11)
H22A C22 H22B 112.7(16)
H22A C22 H22C 110.1(16)
H22B C22 H22C 109.1(16)
C7 N1 C9 116.78(13)
C16 N2 C15 116.65(12)
C7 O1 C21 116.97(14)
C16 O2 C22 115.15(12)

loop_
_geom_bond_atom_site_label_1
_geom_bond_atom_site_label_2
_geom_bond_distance
C1 C2 1.359(2)
C1 C6 1.411(2)
C1 H1 0.943(17)
C2 C3 1.416(2)
C2 H2 0.976(18)
C3 C4 1.4020(19)
C3 C16 1.447(2)
C4 C5 1.443(2)
C4 C14 1.4563(19)
C5 C6 1.401(2)
C5 C8 1.453(2)
C6 C7 1.449(2)
C7 N1 1.281(2)
C7 O1 1.3524(18)
C8 C9 1.414(2)
C8 C13 1.412(2)
C9 C10 1.401(2)
C9 N1 1.3916(19)
C10 C11 1.365(2)
C10 H10 0.996(17)
C11 C12 1.397(2)
C11 H11 0.968(18)
C12 C13 1.368(2)
C12 H12 0.969(17)
C13 H13 0.977(16)
C14 C15 1.411(2)
C14 C17 1.410(2)
C15 C20 1.406(2)
C15 N2 1.3834(18)
C16 N2 1.2866(19)
C16 O2 1.3504(17)
C17 C18 1.373(2)
C17 H17 0.966(16)
C18 C19 1.397(2)
C18 H18 0.984(19)
C19 C20 1.360(2)
C19 H19 0.971(19)
C20 H20 0.968(17)
C21 O1 1.433(2)
C21 H21A 0.99(3)
C21 H21B 0.93(3)
C21 H21C 0.97(3)
C22 O2 1.436(2)
C22 H22A 0.956(19)
C22 H22B 1.02(2)
C22 H22C 0.98(2)

loop_
_geom_torsion_atom_site_label_1
_geom_torsion_atom_site_label_2
_geom_torsion_atom_site_label_3
_geom_torsion_atom_site_label_4
_geom_torsion
C1 C2 C3 C4 2.5(2)
C1 C2 C3 C16 -175.88(14)
C1 C6 C7 N1 169.23(15)
C1 C6 C7 O1 -11.9(2)
C2 C1 C6 C5 1.8(2)
C2 C1 C6 C7 -176.72(14)
C2 C3 C4 C5 12.9(2)
C2 C3 C4 C14 -160.94(13)
C2 C3 C16 N2 170.57(14)
C2 C3 C16 O2 -10.4(2)
C3 C4 C5 C6 -20.43(19)
C3 C4 C5 C8 154.11(13)
C3 C4 C14 C15 -14.89(18)
C3 C4 C14 C17 156.19(13)
C3 C16 N2 C15 -5.4(2)
C3 C16 O2 C22 -178.24(13)
C4 C3 C16 N2 -7.9(2)
C4 C3 C16 O2 171.14(12)
C4 C5 C6 C1 13.6(2)
C4 C5 C6 C7 -167.81(12)
C4 C5 C8 C9 172.99(13)
C4 C5 C8 C13 -15.4(2)
C4 C14 C15 C20 178.73(12)
C4 C14 C15 N2 1.75(19)
C4 C14 C17 C18 -173.62(13)
C5 C4 C14 C15 171.88(12)
C5 C4 C14 C17 -17.0(2)
C5 C6 C7 N1 -9.4(2)
C5 C6 C7 O1 169.44(13)
C5 C8 C9 C10 177.16(14)
C5 C8 C9 N1 -1.1(2)
C5 C8 C13 C12 -176.04(14)
C6 C1 C2 C3 -10.1(2)
C6 C5 C8 C9 -12.45(19)
C6 C5 C8 C13 159.16(14)
C6 C7 N1 C9 -4.2(2)
C6 C7 O1 C21 -176.53(16)
C8 C5 C6 C1 -161.45(14)
C8 C5 C6 C7 17.17(19)
C8 C9 C10 C11 -2.2(2)
C8 C9 N1 C7 9.5(2)
C9 C8 C13 C12 -4.4(2)
C9 C10 C11 C12 -1.4(3)
C10 C9 N1 C7 -168.79(14)
C10 C11 C12 C13 2.1(3)
C11 C12 C13 C8 0.9(2)
C13 C8 C9 C10 5.0(2)
C13 C8 C9 N1 -173.18(13)
C14 C4 C5 C6 152.76(13)
C14 C4 C5 C8 -32.7(2)
C14 C15 C20 C19 -6.3(2)
C14 C15 N2 C16 8.45(19)
C14 C17 C18 C19 -3.0(2)
C15 C14 C17 C18 -2.5(2)
C16 C3 C4 C5 -168.65(12)
C16 C3 C4 C14 17.55(18)
C17 C14 C15 C20 7.08(19)
C17 C14 C15 N2 -169.90(12)
C17 C18 C19 C20 4.0(2)
C18 C19 C20 C15 0.7(2)
C20 C15 N2 C16 -168.62(13)
N1 C7 O1 C21 2.4(2)
N1 C9 C10 C11 176.11(15)
N2 C15 C20 C19 170.87(14)
N2 C16 O2 C22 0.9(2)
O1 C7 N1 C9 177.03(13)
O2 C16 N2 C15 175.56(12)
